data_7030889
loop_
_publ_author_name
'Dash, Subhashree P.'
'Panda, Alok K.'
'Pasayat, Sagarika'
'Dinda, Rupam'
'Biswas, Ashis'
'Tiekink, Edward R. T.'
'Patil, Yogesh P.'
'Nethaji, M.'
'Kaminsky, Werner'
'Mukhopadhyay, Subhadip'
'Bhutia, Sujit K.'

_publ_section_title
;
 Syntheses and structural investigation of some alkali metal ion-mediated
 LV(V)O2(-) (L(2-) = tridentate ONO ligands) species: DNA binding,
 photo-induced DNA cleavage and cytotoxic activities.
;
_journal_issue 26
_journal_name_full 'Dalton transactions (Cambridge, England : 2003)'
_journal_page_first 10139
_journal_page_last 10156
_journal_paper_doi 10.1039/c4dt00883a
_journal_volume 43
_journal_year 2014
_chemical_formula_moiety 'C14 H11 N3 O4 V, 2(H2 O), K '
_chemical_formula_sum 'C14 H15 K N3 O6 V'
_chemical_formula_weight 411.33
_chemical_name_systematic ?
_space_group_IT_number 61
_symmetry_cell_setting orthorhombic
_symmetry_space_group_name_Hall '-P 2ac 2ab'
_symmetry_space_group_name_H-M 'P b c a'
_atom_sites_solution_hydrogens geom
_atom_sites_solution_primary direct
_atom_sites_solution_secondary difmap
_audit_creation_method SHELXL-97
_cell_angle_alpha 90.00
_cell_angle_beta 90.00
_cell_angle_gamma 90.00
_cell_formula_units_Z 8
_cell_length_a 11.6880(4)
_cell_length_b 8.2858(2)
_cell_length_c 34.9484(11)
_cell_measurement_reflns_used 8003
_cell_measurement_temperature 293(2)
_cell_measurement_theta_max 24.11
_cell_measurement_theta_min 2.33
_cell_volume 3384.56(18)
_computing_cell_refinement 'SAINT (Bruker, 2007)'
_computing_data_collection 'APEX2 (Bruker, 2007)'
_computing_data_reduction 'SAINT (Bruker, 2007)'
_computing_molecular_graphics 'ORTEP-3 for Windows (Farrugia, 2012)'
_computing_publication_material 'SHELXL97 (Sheldrick, 1997)'
_computing_structure_refinement 'SHELXL97 (Sheldrick, 2008)'
_computing_structure_solution 'SHELXS97 (Sheldrick, 1997)'
_diffrn_ambient_temperature 293(2)
_diffrn_measured_fraction_theta_full 0.998
_diffrn_measured_fraction_theta_max 0.998
_diffrn_measurement_device_type 'Bruker APEXII CCD area-detector'
_diffrn_measurement_method '\f and \w scans'
_diffrn_radiation_monochromator graphite
_diffrn_radiation_source 'fine-focus sealed tube'
_diffrn_radiation_type MoK\a
_diffrn_radiation_wavelength 0.71069
_diffrn_reflns_av_R_equivalents 0.0703
_diffrn_reflns_av_sigmaI/netI 0.0518
_diffrn_reflns_limit_h_max 16
_diffrn_reflns_limit_h_min -16
_diffrn_reflns_limit_k_max 11
_diffrn_reflns_limit_k_min -11
_diffrn_reflns_limit_l_max 49
_diffrn_reflns_limit_l_min -49
_diffrn_reflns_number 63472
_diffrn_reflns_theta_full 30.55
_diffrn_reflns_theta_max 30.55
_diffrn_reflns_theta_min 2.10
_exptl_absorpt_coefficient_mu 0.868
_exptl_absorpt_correction_T_max 0.9711
_exptl_absorpt_correction_T_min 0.7686
_exptl_absorpt_correction_type multi-scan
_exptl_absorpt_process_details 'SADABS (Bruker, 2007)'
_exptl_crystal_colour yellow
_exptl_crystal_density_diffrn 1.614
_exptl_crystal_density_method 'not measured'
_exptl_crystal_description prism
_exptl_crystal_F_000 1680
_exptl_crystal_size_max 0.32
_exptl_crystal_size_mid 0.05
_exptl_crystal_size_min 0.03
_refine_diff_density_max 0.433
_refine_diff_density_min -0.477
_refine_diff_density_rms 0.070
_refine_ls_extinction_method none
_refine_ls_goodness_of_fit_ref 1.026
_refine_ls_hydrogen_treatment mixed
_refine_ls_matrix_type full
_refine_ls_number_parameters 239
_refine_ls_number_reflns 5179
_refine_ls_number_restraints 6
_refine_ls_restrained_S_all 1.026
_refine_ls_R_factor_all 0.0956
_refine_ls_R_factor_gt 0.0464
_refine_ls_shift/su_max 0.032
_refine_ls_shift/su_mean 0.001
_refine_ls_structure_factor_coef Fsqd
_refine_ls_weighting_details 'calc w=1/[\s^2^(Fo^2^)+(0.0401P)^2^+1.9983P] where P=(Fo^2^+2Fc^2^)/3'
_refine_ls_weighting_scheme calc
_refine_ls_wR_factor_gt 0.0924
_refine_ls_wR_factor_ref 0.1090
_reflns_number_gt 3225
_reflns_number_total 5179
_reflns_threshold_expression I>2\s(I)
_cod_data_source_file c4dt00883a2.cif
_cod_data_source_block 6
_cod_depositor_comments 'Adding full bibliography for 7030887--7030890.cif.'
_cod_original_sg_symbol_H-M ' P b c a'
_cod_database_code 7030889

loop_
_symmetry_equiv_pos_as_xyz
'x, y, z'
'-x+1/2, -y, z+1/2'
'-x, y+1/2, -z+1/2'
'x+1/2, -y+1/2, -z'
'-x, -y, -z'
'x-1/2, y, -z-1/2'
'x, -y-1/2, z-1/2'
'-x-1/2, y-1/2, z'

loop_
_atom_site_label
_atom_site_type_symbol
_atom_site_fract_x
_atom_site_fract_y
_atom_site_fract_z
_atom_site_U_iso_or_equiv
_atom_site_adp_type
_atom_site_occupancy
_atom_site_symmetry_multiplicity
_atom_site_calc_flag
_atom_site_refinement_flags
V V 0.48516(3) 0.20419(5) 0.123035(11) 0.02644(11) Uani 1 1 d .
O1 O 0.56527(14) 0.0731(2) 0.08452(5) 0.0348(4) Uani 1 1 d .
O2 O 0.47696(14) 0.3955(2) 0.15249(5) 0.0377(4) Uani 1 1 d .
O3 O 0.42947(15) 0.0673(2) 0.15027(5) 0.0418(4) Uani 1 1 d .
O4 O 0.38958(14) 0.2621(2) 0.09175(4) 0.0352(4) Uani 1 1 d .
N1 N 0.8444(2) -0.1797(3) -0.00590(6) 0.0483(6) Uani 1 1 d .
N2 N 0.73864(16) 0.1497(2) 0.10956(5) 0.0293(4) Uani 1 1 d .
N3 N 0.66497(16) 0.2287(2) 0.13541(5) 0.0266(4) Uani 1 1 d .
C1 C 0.9027(2) -0.1188(3) 0.02332(8) 0.0458(7) Uani 1 1 d .
H1 H 0.9816 -0.1332 0.0236 0.055 Uiso 1 1 calc R
C2 C 0.8537(2) -0.0355(3) 0.05344(7) 0.0363(6) Uani 1 1 d .
H2 H 0.8988 0.0069 0.0729 0.044 Uiso 1 1 calc R
C3 C 0.7355(2) -0.0165(3) 0.05391(6) 0.0299(5) Uani 1 1 d .
C4 C 0.6735(2) -0.0814(3) 0.02387(7) 0.0391(6) Uani 1 1 d .
H4 H 0.5942 -0.0724 0.0233 0.047 Uiso 1 1 calc R
C5 C 0.7309(3) -0.1598(3) -0.00530(7) 0.0483(7) Uani 1 1 d .
H5 H 0.6883 -0.2008 -0.0256 0.058 Uiso 1 1 calc R
C6 C 0.67704(19) 0.0729(3) 0.08490(6) 0.0275(5) Uani 1 1 d .
C7 C 0.71566(19) 0.3072(3) 0.16305(6) 0.0268(5) Uani 1 1 d .
C7' C 0.8432(2) 0.3128(3) 0.16622(7) 0.0361(6) Uani 1 1 d .
H71 H 0.8767 0.2812 0.1423 0.054 Uiso 1 1 calc R
H72 H 0.8679 0.2403 0.1860 0.054 Uiso 1 1 calc R
H73 H 0.8669 0.4207 0.1724 0.054 Uiso 1 1 calc R
C8 C 0.6460(2) 0.3906(3) 0.19168(6) 0.0291(5) Uani 1 1 d .
C9 C 0.6948(2) 0.4396(3) 0.22655(7) 0.0397(6) Uani 1 1 d .
H9 H 0.7713 0.4159 0.2313 0.048 Uiso 1 1 calc R
C10 C 0.6337(3) 0.5208(3) 0.25368(7) 0.0498(7) Uani 1 1 d .
H10 H 0.6686 0.5514 0.2765 0.060 Uiso 1 1 calc R
C11 C 0.5198(3) 0.5574(3) 0.24723(8) 0.0479(7) Uani 1 1 d .
H11 H 0.4778 0.6126 0.2657 0.058 Uiso 1 1 calc R
C12 C 0.4696(2) 0.5121(3) 0.21366(7) 0.0403(6) Uani 1 1 d .
H12 H 0.3930 0.5370 0.2095 0.048 Uiso 1 1 calc R
C13 C 0.5303(2) 0.4290(3) 0.18534(7) 0.0305(5) Uani 1 1 d .
K K 0.20850(5) 0.04886(7) 0.110415(19) 0.04901(18) Uani 1 1 d .
O1W O 0.1106(2) 0.3228(3) 0.07737(6) 0.0735(7) Uani 1 1 d D
H1W1 H 0.051(2) 0.378(5) 0.0818(9) 0.110 Uiso 1 1 d D
H1W2 H 0.112(3) 0.293(5) 0.0545(4) 0.110 Uiso 1 1 d D
O2W O 0.2029(3) 0.2865(4) 0.16658(8) 0.0885(8) Uani 1 1 d D
H2W1 H 0.216(3) 0.304(6) 0.1903(5) 0.133 Uiso 1 1 d D
H2W2 H 0.1297(11) 0.291(6) 0.1635(11) 0.133 Uiso 1 1 d D

loop_
_atom_site_aniso_label
_atom_site_aniso_U_11
_atom_site_aniso_U_22
_atom_site_aniso_U_33
_atom_site_aniso_U_23
_atom_site_aniso_U_13
_atom_site_aniso_U_12
V 0.02271(19) 0.02772(19) 0.0289(2) -0.00399(16) -0.00144(16) 0.00021(16)
O1 0.0244(9) 0.0412(9) 0.0389(10) -0.0133(8) 0.0004(7) 0.0002(7)
O2 0.0305(9) 0.0385(10) 0.0441(10) -0.0162(8) -0.0097(8) 0.0079(7)
O3 0.0430(11) 0.0396(10) 0.0427(10) 0.0052(8) 0.0068(9) -0.0024(8)
O4 0.0311(9) 0.0395(9) 0.0350(9) -0.0065(7) -0.0065(7) 0.0055(7)
N1 0.0570(16) 0.0467(14) 0.0412(13) -0.0075(11) 0.0174(12) 0.0055(12)
N2 0.0267(10) 0.0328(10) 0.0285(10) -0.0045(8) 0.0022(8) 0.0017(8)
N3 0.0245(10) 0.0269(10) 0.0284(10) -0.0020(8) -0.0002(8) 0.0006(8)
C1 0.0396(16) 0.0492(17) 0.0484(17) -0.0005(13) 0.0136(13) 0.0073(13)
C2 0.0346(14) 0.0372(14) 0.0371(13) -0.0007(11) 0.0070(11) 0.0031(11)
C3 0.0357(13) 0.0255(11) 0.0286(12) 0.0004(9) 0.0042(10) 0.0016(10)
C4 0.0387(15) 0.0435(15) 0.0350(14) -0.0055(11) 0.0044(11) 0.0021(11)
C5 0.062(2) 0.0484(17) 0.0339(15) -0.0099(12) 0.0036(14) -0.0015(14)
C6 0.0292(13) 0.0258(11) 0.0276(12) 0.0014(9) 0.0027(10) 0.0021(9)
C7 0.0275(12) 0.0236(11) 0.0291(11) 0.0031(9) -0.0040(9) -0.0019(9)
C7' 0.0275(12) 0.0370(13) 0.0439(14) -0.0023(11) -0.0057(11) -0.0017(11)
C8 0.0336(13) 0.0246(11) 0.0291(12) -0.0015(9) -0.0010(10) -0.0029(9)
C9 0.0421(16) 0.0435(15) 0.0333(13) -0.0055(11) -0.0066(12) 0.0008(12)
C10 0.065(2) 0.0564(17) 0.0276(13) -0.0117(12) -0.0075(13) -0.0010(15)
C11 0.0555(19) 0.0507(17) 0.0376(14) -0.0139(13) 0.0126(14) -0.0034(14)
C12 0.0339(14) 0.0423(15) 0.0447(15) -0.0087(12) 0.0054(12) -0.0007(11)
C13 0.0325(13) 0.0261(11) 0.0330(12) -0.0042(9) -0.0011(10) -0.0041(10)
K 0.0382(3) 0.0387(3) 0.0701(4) -0.0032(3) 0.0000(3) -0.0096(3)
O1W 0.0752(17) 0.0965(19) 0.0487(12) -0.0245(12) -0.0087(12) 0.0475(14)
O2W 0.116(2) 0.0731(18) 0.0769(18) -0.0082(15) 0.0082(16) 0.0086(18)

loop_
_atom_type_symbol
_atom_type_description
_atom_type_scat_dispersion_real
_atom_type_scat_dispersion_imag
_atom_type_scat_source
C C 0.0033 0.0016 'International Tables Vol C Tables 4.2.6.8 and 6.1.1.4'
H H 0.0000 0.0000 'International Tables Vol C Tables 4.2.6.8 and 6.1.1.4'
N N 0.0061 0.0033 'International Tables Vol C Tables 4.2.6.8 and 6.1.1.4'
O O 0.0106 0.0060 'International Tables Vol C Tables 4.2.6.8 and 6.1.1.4'
K K 0.2009 0.2494 'International Tables Vol C Tables 4.2.6.8 and 6.1.1.4'
V V 0.3005 0.5294 'International Tables Vol C Tables 4.2.6.8 and 6.1.1.4'

loop_
_geom_angle_atom_site_label_1
_geom_angle_atom_site_label_2
_geom_angle_atom_site_label_3
_geom_angle
_geom_angle_site_symmetry_1
_geom_angle_site_symmetry_3
O3 V O4 108.92(9) . .
O3 V O2 104.30(9) . .
O4 V O2 94.79(8) . .
O3 V O1 101.95(8) . .
O4 V O1 91.69(8) . .
O2 V O1 149.19(8) . .
O3 V N3 109.90(8) . .
O4 V N3 140.61(8) . .
O2 V N3 82.03(7) . .
O1 V N3 74.05(7) . .
O3 V K 56.34(7) . .
O4 V K 52.68(6) . .
O2 V K 109.21(5) . .
O1 V K 98.64(5) . .
N3 V K 163.45(5) . .
O3 V K 111.60(7) . 8_665
O4 V K 43.13(6) . 8_665
O2 V K 51.86(5) . 8_665
O1 V K 129.86(5) . 8_665
N3 V K 123.51(5) . 8_665
K V K 72.659(9) . 8_665
C6 O1 V 118.02(14) . .
C13 O2 V 128.17(15) . .
C13 O2 K 133.71(14) . 8_665
V O2 K 97.39(6) . 8_665
V O3 K 96.39(8) . .
V O4 K 112.59(8) . 8_665
V O4 K 100.00(8) . .
K O4 K 100.07(5) 8_665 .
C1 N1 C5 116.8(2) . .
C6 N2 N3 108.43(19) . .
C7 N3 N2 115.34(19) . .
C7 N3 V 129.61(15) . .
N2 N3 V 115.05(13) . .
N1 C1 C2 124.3(3) . .
N1 C1 H1 117.9 . .
C2 C1 H1 117.9 . .
C1 C2 C3 118.5(2) . .
C1 C2 H2 120.8 . .
C3 C2 H2 120.8 . .
C4 C3 C2 117.9(2) . .
C4 C3 C6 120.5(2) . .
C2 C3 C6 121.6(2) . .
C5 C4 C3 119.2(3) . .
C5 C4 H4 120.4 . .
C3 C4 H4 120.4 . .
N1 C5 C4 123.4(3) . .
N1 C5 H5 118.3 . .
C4 C5 H5 118.3 . .
N2 C6 O1 124.3(2) . .
N2 C6 C3 118.6(2) . .
O1 C6 C3 117.1(2) . .
N3 C7 C8 119.2(2) . .
N3 C7 C7' 121.5(2) . .
C8 C7 C7' 119.3(2) . .
C7 C7' H71 109.5 . .
C7 C7' H72 109.5 . .
H71 C7' H72 109.5 . .
C7 C7' H73 109.5 . .
H71 C7' H73 109.5 . .
H72 C7' H73 109.5 . .
C9 C8 C13 117.5(2) . .
C9 C8 C7 120.2(2) . .
C13 C8 C7 122.2(2) . .
C10 C9 C8 122.2(3) . .
C10 C9 H9 118.9 . .
C8 C9 H9 118.9 . .
C9 C10 C11 119.9(2) . .
C9 C10 H10 120.1 . .
C11 C10 H10 120.1 . .
C12 C11 C10 119.6(2) . .
C12 C11 H11 120.2 . .
C10 C11 H11 120.2 . .
C11 C12 C13 121.7(3) . .
C11 C12 H12 119.1 . .
C13 C12 H12 119.1 . .
O2 C13 C12 118.3(2) . .
O2 C13 C8 122.5(2) . .
C12 C13 C8 119.2(2) . .
O4 K O2W 141.13(7) 8_655 .
O4 K O1W 116.02(7) 8_655 .
O2W K O1W 72.95(8) . .
O4 K O4 143.62(6) 8_655 .
O2W K O4 74.84(7) . .
O1W K O4 72.78(7) . .
O4 K O2 54.94(5) 8_655 8_655
O2W K O2 86.28(7) . 8_655
O1W K O2 104.99(7) . 8_655
O4 K O2 160.86(5) . 8_655
O4 K O3 122.00(6) 8_655 .
O2W K O3 69.46(7) . .
O1W K O3 120.93(7) . .
O4 K O3 54.55(5) . .
O2 K O3 115.96(5) 8_655 .
O4 K O1W 70.41(5) 8_655 8_655
O2W K O1W 135.88(8) . 8_655
O1W K O1W 128.79(9) . 8_655
O4 K O1W 77.18(5) . 8_655
O2 K O1W 116.04(6) 8_655 8_655
O3 K O1W 66.56(5) . 8_655
O4 K O2W 71.36(6) 8_655 8_655
O2W K O2W 93.28(9) . 8_655
O1W K O2W 165.20(8) . 8_655
O4 K O2W 109.44(7) . 8_655
O2 K O2W 67.89(7) 8_655 8_655
O3 K O2W 56.22(6) . 8_655
O1W K O2W 65.08(8) 8_655 8_655
O4 K V 137.71(4) 8_655 .
O2W K V 70.92(6) . .
O1W K V 97.56(6) . .
O4 K V 27.32(3) . .
O2 K V 141.53(4) 8_655 .
O3 K V 27.27(3) . .
O1W K V 68.54(4) 8_655 .
O2W K V 82.54(6) 8_655 .
O4 K V 24.28(3) 8_655 8_655
O2W K V 116.85(7) . 8_655
O1W K V 115.43(6) . 8_655
O4 K V 166.78(4) . 8_655
O2 K V 30.75(3) 8_655 8_655
O3 K V 121.70(4) . 8_655
O1W K V 89.72(4) 8_655 8_655
O2W K V 65.49(5) 8_655 8_655
V K V 147.00(2) . 8_655
O4 K K 161.35(4) 8_655 8_665
O2W K K 46.84(6) . 8_665
O1W K K 45.72(6) . 8_665
O4 K K 38.97(4) . 8_665
O2 K K 126.49(4) 8_655 8_665
O3 K K 75.46(4) . 8_665
O1W K K 116.09(5) 8_655 8_665
O2W K K 127.25(5) 8_655 8_665
V K K 55.433(16) . 8_665
V K K 153.91(2) 8_655 8_665
O4 K K 40.96(4) 8_655 8_655
O2W K K 134.01(7) . 8_655
O1W K K 152.25(5) . 8_655
O4 K K 115.90(4) . 8_655
O2 K K 75.22(4) 8_655 8_655
O3 K K 81.38(4) . 8_655
O1W K K 40.92(5) 8_655 8_655
O2W K K 40.77(5) 8_655 8_655
V K K 98.46(2) . 8_655
V K K 51.908(12) 8_655 8_655
K K K 153.64(3) 8_665 8_655
O4 K H1W2 105.8(7) 8_655 .
O2W K H1W2 88.5(4) . .
O1W K H1W2 15.9(3) . .
O4 K H1W2 73.3(8) . .
O2 K H1W2 109.9(7) 8_655 .
O3 K H1W2 126.7(8) . .
O1W K H1W2 115.0(4) 8_655 .
O2W K H1W2 177.0(7) 8_655 .
V K H1W2 100.3(8) . .
V K H1W2 111.6(8) 8_655 .
K K H1W2 55.6(7) 8_665 .
K K H1W2 137.3(4) 8_655 .
K O1W K 93.36(6) . 8_665
K O1W H1W1 134(3) . .
K O1W H1W1 100(3) 8_665 .
K O1W H1W2 98(3) . .
K O1W H1W2 122(3) 8_665 .
H1W1 O1W H1W2 110.8(17) . .
K O2W K 92.39(8) . 8_665
K O2W H2W1 143(3) . .
K O2W H2W1 115(3) 8_665 .
K O2W H2W2 88(3) . .
K O2W H2W2 103(3) 8_665 .
H2W1 O2W H2W2 107.2(16) . .

loop_
_geom_bond_atom_site_label_1
_geom_bond_atom_site_label_2
_geom_bond_distance
_geom_bond_site_symmetry_2
V O3 1.6174(17) .
V O4 1.6350(16) .
V O2 1.8926(16) .
V O1 1.9668(16) .
V N3 2.1552(19) .
V K 3.5082(7) .
V K 3.6707(7) 8_665
O1 C6 1.306(3) .
O2 C13 1.336(3) .
O2 K 2.9112(17) 8_665
O3 K 2.9383(19) .
O4 K 2.7178(17) 8_665
O4 K 2.8330(18) .
N1 C1 1.327(4) .
N1 C5 1.337(4) .
N2 C6 1.291(3) .
N2 N3 1.409(2) .
N3 C7 1.306(3) .
C1 C2 1.383(3) .
C1 H1 0.9300 .
C2 C3 1.391(3) .
C2 H2 0.9300 .
C3 C4 1.384(3) .
C3 C6 1.479(3) .
C4 C5 1.382(3) .
C4 H4 0.9300 .
C5 H5 0.9300 .
C7 C8 1.464(3) .
C7 C7' 1.495(3) .
C7' H71 0.9600 .
C7' H72 0.9600 .
C7' H73 0.9600 .
C8 C9 1.405(3) .
C8 C13 1.407(3) .
C9 C10 1.364(4) .
C9 H9 0.9300 .
C10 C11 1.384(4) .
C10 H10 0.9300 .
C11 C12 1.364(4) .
C11 H11 0.9300 .
C12 C13 1.399(3) .
C12 H12 0.9300 .
K O4 2.7178(17) 8_655
K O2W 2.781(3) .
K O1W 2.792(2) .
K O2 2.9112(17) 8_655
K O1W 3.052(3) 8_655
K O2W 3.106(3) 8_655
K V 3.6707(7) 8_655
O1W K 3.052(3) 8_665
O1W H1W1 0.843(10) .
O1W H1W2 0.836(10) .
O2W K 3.106(3) 8_665
O2W H2W1 0.857(10) .
O2W H2W2 0.863(10) .

loop_
_geom_torsion_atom_site_label_1
_geom_torsion_atom_site_label_2
_geom_torsion_atom_site_label_3
_geom_torsion_atom_site_label_4
_geom_torsion
_geom_torsion_site_symmetry_1
_geom_torsion_site_symmetry_4
O3 V O1 C6 -110.21(17) . .
O4 V O1 C6 140.05(17) . .
O2 V O1 C6 37.8(2) . .
N3 V O1 C6 -2.67(15) . .
K V O1 C6 -167.46(15) . .
K V O1 C6 117.96(15) 8_665 .
O3 V O2 C13 64.8(2) . .
O4 V O2 C13 175.7(2) . .
O1 V O2 C13 -82.9(2) . .
N3 V O2 C13 -43.82(19) . .
K V O2 C13 123.66(18) . .
K V O2 C13 171.2(2) 8_665 .
O3 V O2 K -106.43(8) . 8_665
O4 V O2 K 4.48(8) . 8_665
O1 V O2 K 105.92(13) . 8_665
N3 V O2 K 144.96(7) . 8_665
K V O2 K -47.56(6) . 8_665
O4 V O3 K 3.50(9) . .
O2 V O3 K 103.78(7) . .
O1 V O3 K -92.49(7) . .
N3 V O3 K -169.66(6) . .
K V O3 K 49.55(6) 8_665 .
O3 V O4 K 101.74(10) . 8_665
O2 V O4 K -5.16(9) . 8_665
O1 V O4 K -155.01(8) . 8_665
N3 V O4 K -88.42(12) . 8_665
K V O4 K 105.41(9) . 8_665
O3 V O4 K -3.67(9) . .
O2 V O4 K -110.57(7) . .
O1 V O4 K 99.58(7) . .
N3 V O4 K 166.17(8) . .
K V O4 K -105.41(9) 8_665 .
C6 N2 N3 C7 177.63(19) . .
C6 N2 N3 V -3.1(2) . .
O3 V N3 C7 -80.4(2) . .
O4 V N3 C7 109.8(2) . .
O2 V N3 C7 21.95(19) . .
O1 V N3 C7 -177.7(2) . .
K V N3 C7 -112.1(2) . .
K V N3 C7 54.7(2) 8_665 .
O3 V N3 N2 100.37(15) . .
O4 V N3 N2 -69.41(19) . .
O2 V N3 N2 -157.24(15) . .
O1 V N3 N2 3.15(14) . .
K V N3 N2 68.7(2) . .
K V N3 N2 -124.45(12) 8_665 .
C5 N1 C1 C2 -1.0(4) . .
N1 C1 C2 C3 1.5(4) . .
C1 C2 C3 C4 -0.5(4) . .
C1 C2 C3 C6 -179.2(2) . .
C2 C3 C4 C5 -0.8(4) . .
C6 C3 C4 C5 177.9(2) . .
C1 N1 C5 C4 -0.4(4) . .
C3 C4 C5 N1 1.4(4) . .
N3 N2 C6 O1 0.9(3) . .
N3 N2 C6 C3 178.35(18) . .
V O1 C6 N2 2.0(3) . .
V O1 C6 C3 -175.50(14) . .
C4 C3 C6 N2 -170.9(2) . .
C2 C3 C6 N2 7.8(3) . .
C4 C3 C6 O1 6.7(3) . .
C2 C3 C6 O1 -174.6(2) . .
N2 N3 C7 C8 -178.94(18) . .
V N3 C7 C8 1.9(3) . .
N2 N3 C7 C7' 0.7(3) . .
V N3 C7 C7' -178.49(16) . .
N3 C7 C8 C9 163.5(2) . .
C7' C7 C8 C9 -16.1(3) . .
N3 C7 C8 C13 -18.3(3) . .
C7' C7 C8 C13 162.0(2) . .
C13 C8 C9 C10 0.3(4) . .
C7 C8 C9 C10 178.6(2) . .
C8 C9 C10 C11 0.0(4) . .
C9 C10 C11 C12 -0.1(4) . .
C10 C11 C12 C13 0.0(4) . .
V O2 C13 C12 -139.93(19) . .
K O2 C13 C12 28.0(3) 8_665 .
V O2 C13 C8 43.1(3) . .
K O2 C13 C8 -149.04(17) 8_665 .
C11 C12 C13 O2 -176.8(2) . .
C11 C12 C13 C8 0.3(4) . .
C9 C8 C13 O2 176.6(2) . .
C7 C8 C13 O2 -1.6(3) . .
C9 C8 C13 C12 -0.4(3) . .
C7 C8 C13 C12 -178.6(2) . .
V O4 K O4 -95.15(12) . 8_655
K O4 K O4 149.54(7) 8_665 8_655
V O4 K O2W 77.68(9) . .
K O4 K O2W -37.63(8) 8_665 .
V O4 K O1W 154.14(9) . .
K O4 K O1W 38.83(6) 8_665 .
V O4 K O2 67.99(19) . 8_655
K O4 K O2 -47.32(19) 8_665 8_655
V O4 K O3 2.34(6) . .
K O4 K O3 -112.96(7) 8_665 .
V O4 K O1W -67.86(8) . 8_655
K O4 K O1W 176.83(7) 8_665 8_655
V O4 K O2W -10.45(10) . 8_655
K O4 K O2W -125.76(7) 8_665 8_655
K O4 K V -115.31(9) 8_665 .
V O4 K V -75.54(19) . 8_655
K O4 K V 169.15(14) 8_665 8_655
V O4 K K 115.31(9) . 8_665
V O4 K K -54.28(7) . 8_655
K O4 K K -169.59(3) 8_665 8_655
V O3 K O4 133.75(7) . 8_655
V O3 K O2W -87.98(10) . .
V O3 K O1W -34.11(10) . .
V O3 K O4 -2.35(6) . .
V O3 K O2 -162.94(7) . 8_655
V O3 K O1W 88.32(8) . 8_655
V O3 K O2W 163.10(11) . 8_655
V O3 K V 162.42(5) . 8_655
V O3 K K -39.09(6) . 8_665
V O3 K K 128.21(7) . 8_655
O3 V K O4 -65.56(10) . 8_655
O4 V K O4 118.61(11) . 8_655
O2 V K O4 -160.28(8) . 8_655
O1 V K O4 33.10(8) . 8_655
N3 V K O4 -29.21(19) . 8_655
K V K O4 162.27(6) 8_665 8_655
O3 V K O2W 82.01(10) . .
O4 V K O2W -93.82(10) . .
O2 V K O2W -12.71(9) . .
O1 V K O2W -179.33(9) . .
N3 V K O2W 118.36(19) . .
K V K O2W -50.16(7) 8_665 .
O3 V K O1W 150.97(9) . .
O4 V K O1W -24.86(8) . .
O2 V K O1W 56.26(8) . .
O1 V K O1W -110.37(7) . .
N3 V K O1W -172.68(18) . .
K V K O1W 18.81(5) 8_665 .
O3 V K O4 175.83(11) . .
O2 V K O4 81.11(9) . .
O1 V K O4 -85.51(9) . .
N3 V K O4 -147.82(19) . .
K V K O4 43.66(7) 8_665 .
O3 V K O2 25.08(10) . 8_655
O4 V K O2 -150.75(10) . 8_655
O2 V K O2 -69.63(7) . 8_655
O1 V K O2 123.74(8) . 8_655
N3 V K O2 61.43(19) . 8_655
K V K O2 -107.09(6) 8_665 8_655
O4 V K O3 -175.83(11) . .
O2 V K O3 -94.72(10) . .
O1 V K O3 98.66(9) . .
N3 V K O3 36.35(19) . .
K V K O3 -132.17(8) 8_665 .
O3 V K O1W -80.20(9) . 8_655
O4 V K O1W 103.97(9) . 8_655
O2 V K O1W -174.92(8) . 8_655
O1 V K O1W 18.45(7) . 8_655
N3 V K O1W -43.86(19) . 8_655
K V K O1W 147.63(5) 8_665 8_655
O3 V K O2W -14.10(9) . 8_655
O4 V K O2W 170.07(9) . 8_655
O2 V K O2W -108.82(8) . 8_655
O1 V K O2W 84.56(8) . 8_655
N3 V K O2W 22.25(19) . 8_655
K V K O2W -146.27(6) 8_665 8_655
O3 V K V -28.16(9) . 8_655
O4 V K V 156.01(8) . 8_655
O2 V K V -122.88(7) . 8_655
O1 V K V 70.50(7) . 8_655
N3 V K V 8.2(2) . 8_655
K V K V -160.33(3) 8_665 8_655
O3 V K K 132.17(8) . 8_665
O4 V K K -43.66(7) . 8_665
O2 V K K 37.45(6) . 8_665
O1 V K K -129.17(5) . 8_665
N3 V K K 168.52(18) . 8_665
O3 V K K -51.76(8) . 8_655
O4 V K K 132.41(7) . 8_655
O2 V K K -146.48(6) . 8_655
O1 V K K 46.90(5) . 8_655
N3 V K K -15.41(18) . 8_655
K V K K 176.070(8) 8_665 8_655
O4 K O1W K -175.29(5) 8_655 8_665
O2W K O1W K 45.55(8) . 8_665
O4 K O1W K -33.42(6) . 8_665
O2 K O1W K 126.79(5) 8_655 8_665
O3 K O1W K -6.74(9) . 8_665
O1W K O1W K -90.24(10) 8_655 8_665
O2W K O1W K 67.6(3) 8_655 8_665
V K O1W K -21.76(6) . 8_665
V K O1W K 157.72(3) 8_655 8_665
K K O1W K -146.57(9) 8_655 8_665
O4 K O2W K -155.01(8) 8_655 8_665
O1W K O2W K -44.49(8) . 8_665
O4 K O2W K 31.76(6) . 8_665
O2 K O2W K -151.41(8) 8_655 8_665
O3 K O2W K 89.07(7) . 8_665
O1W K O2W K 84.19(12) 8_655 8_665
O2W K O2W K 141.03(12) 8_655 8_665
V K O2W K 60.09(5) . 8_665
V K O2W K -154.87(4) 8_655 8_665
K K O2W K 143.32(6) 8_655 8_665
